data_7215762
loop_
_publ_author_name
'Liu, Kang'
'Peng, Yu'
'Yang, Fen'
'Ma, Dingxuan'
'Li, Guanghua'
'Shi, Zhan'
'Feng, Shouhua'

_publ_section_title
;
 Three metal--organic frameworks based on the semirigid V-shaped
 5-(3-amino-tetrazole-5-phenoxy)-isophthalic acid ligand: syntheses,
 topological structures and properties
;
_journal_issue 21
_journal_name_full CrystEngComm
_journal_page_first 4382
_journal_paper_doi 10.1039/c4ce00105b
_journal_volume 16
_journal_year 2014
_chemical_formula_moiety 'C30 H19 Cu3 N10 O12'
_chemical_formula_sum 'C30 H19 Cu3 N10 O12'
_chemical_formula_weight 902.17
_chemical_melting_point ?
_chemical_name_systematic
; 
 ? 
;
_space_group_IT_number 2
_symmetry_cell_setting triclinic
_symmetry_space_group_name_Hall '-P 1'
_symmetry_space_group_name_H-M 'P -1'
_atom_sites_solution_hydrogens geom
_atom_sites_solution_primary direct
_atom_sites_solution_secondary difmap
_audit_creation_method SHELXL-97
_cell_angle_alpha 85.38(3)
_cell_angle_beta 75.37(3)
_cell_angle_gamma 84.31(3)
_cell_formula_units_Z 2
_cell_length_a 9.976(2)
_cell_length_b 9.999(2)
_cell_length_c 17.099(3)
_cell_measurement_reflns_used 7333
_cell_measurement_temperature 293(2)
_cell_measurement_theta_max 27.47
_cell_measurement_theta_min 3.07
_cell_volume 1639.5(6)
_computing_cell_refinement Process-auto
_computing_data_collection Process-auto
_computing_data_reduction Process-auto
_computing_structure_refinement 'SHELXL-97 (Sheldrick, 1997)'
_computing_structure_solution 'SHELXS-97 (Sheldrick, 1990)'
_diffrn_ambient_temperature 293(2)
_diffrn_detector_area_resol_mean 10.0
_diffrn_measured_fraction_theta_full 0.977
_diffrn_measured_fraction_theta_max 0.977
_diffrn_measurement_device_type 'Rigaku RAXIS-RAPID'
_diffrn_measurement_method omega-scan
_diffrn_radiation_monochromator graphite
_diffrn_radiation_source 'fine-focus sealed tube'
_diffrn_radiation_type MoK\a
_diffrn_radiation_wavelength 0.71073
_diffrn_reflns_av_R_equivalents 0.0305
_diffrn_reflns_av_sigmaI/netI 0.0393
_diffrn_reflns_limit_h_max 11
_diffrn_reflns_limit_h_min -12
_diffrn_reflns_limit_k_max 12
_diffrn_reflns_limit_k_min -12
_diffrn_reflns_limit_l_max 21
_diffrn_reflns_limit_l_min -22
_diffrn_reflns_number 16088
_diffrn_reflns_theta_full 27.47
_diffrn_reflns_theta_max 27.47
_diffrn_reflns_theta_min 3.07
_diffrn_standards_decay_% 0
_diffrn_standards_interval_count 0
_diffrn_standards_interval_time 0
_diffrn_standards_number 0
_exptl_absorpt_coefficient_mu 2.011
_exptl_absorpt_correction_T_max 0.638
_exptl_absorpt_correction_T_min 0.572
_exptl_absorpt_correction_type empirical
_exptl_absorpt_process_details Process-auto
_exptl_crystal_colour green
_exptl_crystal_density_diffrn 1.827
_exptl_crystal_density_meas ?
_exptl_crystal_density_method 'not measured'
_exptl_crystal_description block
_exptl_crystal_F_000 904
_exptl_crystal_size_max 0.29
_exptl_crystal_size_mid 0.26
_exptl_crystal_size_min 0.22
_refine_diff_density_max 0.829
_refine_diff_density_min -0.938
_refine_diff_density_rms 0.102
_refine_ls_extinction_method none
_refine_ls_goodness_of_fit_ref 1.090
_refine_ls_hydrogen_treatment mixed
_refine_ls_matrix_type full
_refine_ls_number_parameters 526
_refine_ls_number_reflns 7333
_refine_ls_number_restraints 15
_refine_ls_restrained_S_all 1.096
_refine_ls_R_factor_all 0.0601
_refine_ls_R_factor_gt 0.0438
_refine_ls_shift/su_max 0.001
_refine_ls_shift/su_mean 0.000
_refine_ls_structure_factor_coef Fsqd
_refine_ls_weighting_details 'calc w=1/[\s^2^(Fo^2^)+(0.0582P)^2^+2.5019P] where P=(Fo^2^+2Fc^2^)/3'
_refine_ls_weighting_scheme calc
_refine_ls_wR_factor_gt 0.1169
_refine_ls_wR_factor_ref 0.1277
_reflns_number_gt 5602
_reflns_number_total 7333
_reflns_threshold_expression >2sigma(I)
_cod_data_source_file c4ce00105b2.cif
_cod_data_source_block sad
_cod_depositor_comments
;
The following automatic conversions were performed:

'_chemical_melting_point' value 'not measured' was changed to '?' -
the value is undefined or not given.

'_symmetry_cell_setting' value
'Triclinic' changed to 'triclinic' according to
/usr/data/users/saulius/crontab/automatic-downloads/rss-feeds/RSC/lib/dictionaries/cif_core.dic
dictionary named 'cif_core.dic' version 2.4.2 from 2011-04-26.

Automatic conversion script
Id: cif_fix_values 2281 2013-09-26 08:29:07Z andrius 

The following automatic conversions were performed:

'_exptl_crystal_density_meas' value 'not measured' was changed to '?'
- the value is perceived as not measured.

Automatic conversion script
Id: cif_fix_values 3008 2015-01-20 13:52:24Z robertas 
;
_cod_original_cell_volume 1639.6(6)
_cod_original_sg_symbol_H-M 'P-1   '
_cod_database_code 7215762

loop_
_symmetry_equiv_pos_as_xyz
'x, y, z'
'-x, -y, -z'

loop_
_atom_site_label
_atom_site_type_symbol
_atom_site_fract_x
_atom_site_fract_y
_atom_site_fract_z
_atom_site_U_iso_or_equiv
_atom_site_adp_type
_atom_site_occupancy
_atom_site_symmetry_multiplicity
_atom_site_calc_flag
_atom_site_refinement_flags
Cu1 Cu 0.63887(4) 0.74442(5) 0.51639(3) 0.02622(13) Uani 1 1 d .
Cu2 Cu 0.49127(4) 0.56883(4) 0.40568(2) 0.02322(12) Uani 1 1 d .
Cu3 Cu 0.34716(4) 0.40522(5) 0.29391(3) 0.02842(13) Uani 1 1 d .
O1 O 0.3481(3) 0.6734(3) 0.48404(17) 0.0351(7) Uani 1 1 d .
O2 O 0.4456(2) 0.8111(3) 0.54712(16) 0.0317(6) Uani 1 1 d .
O3 O -0.2902(3) 0.8460(3) 0.59430(18) 0.0386(7) Uani 1 1 d .
O4 O -0.1534(3) 0.7423(3) 0.49400(17) 0.0368(7) Uani 1 1 d .
O5 O 0.0281(3) 1.1168(3) 0.68978(18) 0.0392(7) Uani 1 1 d .
O6 O 0.2801(2) 0.3288(3) 0.20601(16) 0.0338(6) Uani 1 1 d .
O7 O 0.1393(3) 0.4167(3) 0.31077(16) 0.0329(6) Uani 1 1 d .
O8 O -0.3625(3) 0.4558(3) 0.33561(16) 0.0340(6) Uani 1 1 d .
O9 O -0.4573(2) 0.3585(3) 0.25053(16) 0.0317(6) Uani 1 1 d .
O10 O -0.0201(3) 0.2187(3) 0.03015(16) 0.0385(7) Uani 1 1 d .
O11 O 0.6347(3) 0.6675(3) 0.42049(17) 0.0386(7) Uani 1 1 d .
O12 O 0.3512(2) 0.4517(3) 0.40031(14) 0.0250(5) Uani 1 1 d .
N1 N 0.3688(4) 1.1481(5) 0.9636(2) 0.0516(10) Uani 1 1 d D
N2 N 0.4172(5) 1.2303(6) 1.0079(3) 0.0635(13) Uani 1 1 d D
N3 N 0.3876(6) 1.3590(6) 0.9908(3) 0.0754(15) Uani 1 1 d D
N4 N 0.3154(5) 1.3630(5) 0.9341(3) 0.0592(12) Uani 1 1 d .
N5 N 0.4947(7) 1.1850(7) 1.0667(4) 0.104(2) Uani 1 1 d DU
N6 N -0.3751(4) 0.1268(3) -0.2212(2) 0.0339(7) Uani 1 1 d .
N7 N -0.4356(4) 0.1695(4) -0.2804(2) 0.0394(8) Uani 1 1 d D
N8 N -0.4345(4) 0.3018(4) -0.2950(2) 0.0411(9) Uani 1 1 d .
N9 N -0.3728(3) 0.3484(3) -0.24359(19) 0.0315(7) Uani 1 1 d .
N10 N -0.4885(6) 0.0823(5) -0.3262(3) 0.0692(14) Uani 1 1 d D
C1 C 0.2031(3) 0.8398(4) 0.5613(2) 0.0225(7) Uani 1 1 d .
C2 C 0.1876(3) 0.9459(4) 0.6117(2) 0.0261(8) Uani 1 1 d .
H2 H 0.2649 0.9766 0.6234 0.080 Uiso 1 1 calc .
C3 C 0.0560(4) 1.0051(4) 0.6440(2) 0.0286(8) Uani 1 1 d .
C4 C -0.0608(4) 0.9599(4) 0.6270(2) 0.0298(8) Uani 1 1 d .
H4 H -0.1490 0.9985 0.6506 0.080 Uiso 1 1 calc .
C5 C -0.0447(3) 0.8576(4) 0.5750(2) 0.0257(7) Uani 1 1 d .
C6 C 0.0874(4) 0.7966(4) 0.5415(2) 0.0253(7) Uani 1 1 d .
H6 H 0.0982 0.7280 0.5062 0.080 Uiso 1 1 calc .
C7 C 0.3440(4) 0.7687(4) 0.5281(2) 0.0248(7) Uani 1 1 d .
C8 C -0.1685(4) 0.8130(4) 0.5535(2) 0.0277(8) Uani 1 1 d .
C9 C 0.1042(4) 1.1374(4) 0.7445(2) 0.0280(8) Uani 1 1 d .
C10 C 0.1661(5) 1.0352(4) 0.7856(3) 0.0373(9) Uani 1 1 d .
H10 H 0.1637 0.9459 0.7749 0.080 Uiso 1 1 calc .
C11 C 0.2320(5) 1.0668(4) 0.8431(3) 0.0397(10) Uani 1 1 d .
H11 H 0.2732 0.9980 0.8713 0.080 Uiso 1 1 calc .
C12 C 0.2376(4) 1.1999(4) 0.8592(2) 0.0333(9) Uani 1 1 d .
C13 C 0.1736(5) 1.3005(4) 0.8174(3) 0.0401(10) Uani 1 1 d .
H13 H 0.1753 1.3900 0.8280 0.080 Uiso 1 1 calc .
C14 C 0.1071(4) 1.2697(4) 0.7600(2) 0.0352(9) Uani 1 1 d .
H14 H 0.0647 1.3380 0.7321 0.080 Uiso 1 1 calc .
C15 C 0.3081(5) 1.2368(5) 0.9190(3) 0.0414(10) Uani 1 1 d .
C16 C 0.0351(3) 0.3367(4) 0.2127(2) 0.0221(7) Uani 1 1 d .
C17 C -0.0985(3) 0.3669(4) 0.2582(2) 0.0210(7) Uani 1 1 d .
H17 H -0.1134 0.3978 0.3098 0.080 Uiso 1 1 calc .
C18 C -0.2117(3) 0.3508(3) 0.2259(2) 0.0197(6) Uani 1 1 d .
C19 C -0.1900(3) 0.3048(4) 0.1484(2) 0.0229(7) Uani 1 1 d .
H19 H -0.2648 0.2948 0.1267 0.080 Uiso 1 1 calc .
C20 C -0.0548(4) 0.2742(4) 0.1043(2) 0.0256(7) Uani 1 1 d .
C21 C 0.0583(3) 0.2893(4) 0.1358(2) 0.0255(7) Uani 1 1 d .
H21 H 0.1484 0.2680 0.1057 0.080 Uiso 1 1 calc .
C22 C 0.1570(3) 0.3610(4) 0.2446(2) 0.0249(7) Uani 1 1 d .
C23 C -0.3560(3) 0.3910(4) 0.2749(2) 0.0233(7) Uani 1 1 d .
C24 C -0.1115(4) 0.2304(4) -0.0206(2) 0.0283(8) Uani 1 1 d .
C25 C -0.1721(5) 0.3513(4) -0.0429(2) 0.0372(9) Uani 1 1 d .
H25 H -0.1618 0.4295 -0.0197 0.080 Uiso 1 1 calc .
C26 C -0.2499(4) 0.3564(4) -0.1010(2) 0.0360(9) Uani 1 1 d .
H26 H -0.2934 0.4376 -0.1158 0.080 Uiso 1 1 calc .
C27 C -0.2615(4) 0.2393(4) -0.1363(2) 0.0278(8) Uani 1 1 d .
C28 C -0.2023(4) 0.1174(4) -0.1109(3) 0.0350(9) Uani 1 1 d .
H28 H -0.2133 0.0383 -0.1329 0.080 Uiso 1 1 calc .
C29 C -0.1267(4) 0.1131(4) -0.0528(2) 0.0332(9) Uani 1 1 d .
H29 H -0.0867 0.0315 -0.0358 0.080 Uiso 1 1 calc .
C30 C -0.3372(4) 0.2400(4) -0.2005(2) 0.0283(8) Uani 1 1 d .
O1W O 0.9117(14) 0.5182(15) 0.4336(10) 0.116(5) Uani 0.40 1 d P
O1W' O 1.053(4) 0.531(5) 0.453(3) 0.10(2) Uani 0.10 1 d P
H10B H -0.564(5) 0.130(6) -0.352(3) 0.080 Uiso 1 1 d D
H10A H -0.426(5) 0.050(6) -0.379(2) 0.080 Uiso 1 1 d D
H5A H 0.455(5) 1.100(4) 1.097(2) 0.080 Uiso 1 1 d D
H5B H 0.508(5) 1.220(3) 1.1205(19) 0.080 Uiso 1 1 d D

loop_
_atom_site_aniso_label
_atom_site_aniso_U_11
_atom_site_aniso_U_22
_atom_site_aniso_U_33
_atom_site_aniso_U_23
_atom_site_aniso_U_13
_atom_site_aniso_U_12
Cu1 0.0133(2) 0.0396(3) 0.0292(2) -0.01430(19) -0.00776(18) -0.00226(17)
Cu2 0.0153(2) 0.0354(3) 0.0215(2) -0.01180(17) -0.00612(17) -0.00168(17)
Cu3 0.0122(2) 0.0503(3) 0.0266(2) -0.0160(2) -0.00786(18) -0.00161(18)
O1 0.0181(13) 0.0513(18) 0.0376(15) -0.0252(13) -0.0029(12) -0.0031(12)
O2 0.0114(12) 0.0461(16) 0.0402(15) -0.0183(12) -0.0073(11) 0.0000(11)
O3 0.0141(12) 0.0553(19) 0.0503(17) -0.0275(14) -0.0075(12) -0.0023(12)
O4 0.0153(12) 0.061(2) 0.0375(15) -0.0230(14) -0.0061(11) -0.0067(12)
O5 0.0334(15) 0.0404(17) 0.0507(17) -0.0263(14) -0.0203(14) 0.0095(12)
O6 0.0111(12) 0.0614(19) 0.0318(14) -0.0197(13) -0.0068(11) 0.0006(11)
O7 0.0165(12) 0.0553(18) 0.0310(14) -0.0185(12) -0.0087(11) -0.0026(11)
O8 0.0157(12) 0.0550(18) 0.0342(14) -0.0248(13) -0.0071(11) 0.0036(11)
O9 0.0103(11) 0.0538(18) 0.0341(14) -0.0191(12) -0.0067(11) -0.0014(11)
O10 0.0225(13) 0.069(2) 0.0291(14) -0.0258(13) -0.0142(12) 0.0128(13)
O11 0.0194(13) 0.068(2) 0.0333(14) -0.0263(14) -0.0052(12) -0.0090(13)
O12 0.0195(12) 0.0347(14) 0.0238(12) -0.0087(10) -0.0082(10) -0.0033(10)
N1 0.043(2) 0.072(3) 0.045(2) -0.018(2) -0.0193(19) 0.005(2)
N2 0.047(3) 0.096(4) 0.054(3) -0.029(3) -0.021(2) 0.007(2)
N3 0.071(3) 0.083(4) 0.082(4) -0.026(3) -0.030(3) -0.006(3)
N4 0.069(3) 0.058(3) 0.064(3) -0.022(2) -0.035(2) -0.006(2)
N5 0.103(2) 0.106(2) 0.103(2) -0.0075(10) -0.0276(11) -0.0075(10)
N6 0.0356(18) 0.040(2) 0.0307(17) -0.0040(14) -0.0175(15) 0.0009(15)
N7 0.037(2) 0.043(2) 0.041(2) -0.0095(16) -0.0123(17) -0.0023(16)
N8 0.045(2) 0.041(2) 0.043(2) -0.0044(16) -0.0216(18) -0.0019(16)
N9 0.0338(18) 0.0366(19) 0.0308(16) -0.0045(14) -0.0203(15) -0.0005(14)
N10 0.079(4) 0.074(3) 0.068(3) -0.020(3) -0.042(3) 0.002(3)
C1 0.0120(15) 0.0334(19) 0.0230(16) -0.0072(14) -0.0038(13) -0.0029(13)
C2 0.0148(16) 0.034(2) 0.0319(19) -0.0071(15) -0.0081(15) -0.0028(14)
C3 0.0251(18) 0.031(2) 0.0320(19) -0.0110(15) -0.0088(16) 0.0000(15)
C4 0.0160(17) 0.041(2) 0.0328(19) -0.0130(16) -0.0046(15) 0.0013(15)
C5 0.0117(15) 0.035(2) 0.0311(18) -0.0055(15) -0.0056(14) -0.0041(14)
C6 0.0168(16) 0.034(2) 0.0273(17) -0.0104(15) -0.0058(14) -0.0034(14)
C7 0.0161(16) 0.036(2) 0.0236(17) -0.0096(14) -0.0049(14) -0.0008(14)
C8 0.0145(16) 0.038(2) 0.0322(19) -0.0085(16) -0.0071(15) -0.0027(14)
C9 0.0216(18) 0.032(2) 0.0301(18) -0.0127(15) -0.0027(15) -0.0036(14)
C10 0.049(3) 0.027(2) 0.038(2) -0.0117(16) -0.013(2) -0.0008(18)
C11 0.042(2) 0.036(2) 0.041(2) -0.0084(18) -0.013(2) 0.0077(18)
C12 0.030(2) 0.039(2) 0.031(2) -0.0116(17) -0.0053(17) -0.0042(16)
C13 0.052(3) 0.029(2) 0.045(2) -0.0104(18) -0.016(2) -0.0098(19)
C14 0.042(2) 0.029(2) 0.037(2) -0.0078(16) -0.0122(19) -0.0020(17)
C15 0.034(2) 0.055(3) 0.037(2) -0.019(2) -0.0079(19) -0.005(2)
C16 0.0118(15) 0.0333(19) 0.0237(16) -0.0042(14) -0.0078(13) -0.0025(13)
C17 0.0153(16) 0.0286(18) 0.0214(16) -0.0056(13) -0.0079(13) -0.0008(13)
C18 0.0125(15) 0.0259(17) 0.0218(16) -0.0031(13) -0.0060(13) -0.0011(12)
C19 0.0163(16) 0.0294(19) 0.0263(17) -0.0066(14) -0.0109(14) 0.0004(13)
C20 0.0242(18) 0.0320(19) 0.0227(17) -0.0084(14) -0.0086(15) 0.0003(14)
C21 0.0135(16) 0.038(2) 0.0253(17) -0.0091(15) -0.0047(14) 0.0003(14)
C22 0.0139(16) 0.039(2) 0.0237(17) -0.0057(15) -0.0066(14) -0.0029(14)
C23 0.0117(15) 0.034(2) 0.0243(17) -0.0073(14) -0.0040(13) 0.0006(13)
C24 0.0163(16) 0.049(2) 0.0214(17) -0.0118(16) -0.0068(14) 0.0029(15)
C25 0.046(2) 0.038(2) 0.033(2) -0.0115(17) -0.0178(19) -0.0023(18)
C26 0.042(2) 0.038(2) 0.032(2) -0.0062(17) -0.0178(19) 0.0033(18)
C27 0.0265(19) 0.040(2) 0.0190(16) -0.0052(15) -0.0094(15) -0.0008(16)
C28 0.039(2) 0.035(2) 0.038(2) -0.0113(17) -0.0224(19) 0.0039(17)
C29 0.030(2) 0.041(2) 0.032(2) -0.0083(17) -0.0168(17) 0.0079(17)
C30 0.0290(19) 0.036(2) 0.0224(17) -0.0059(15) -0.0101(16) 0.0003(15)
O1W 0.075(9) 0.110(11) 0.155(13) -0.066(10) 0.004(9) -0.004(8)
O1W' 0.033(19) 0.09(3) 0.19(5) -0.10(4) -0.05(2) 0.03(2)

loop_
_atom_type_symbol
_atom_type_description
_atom_type_scat_dispersion_real
_atom_type_scat_dispersion_imag
_atom_type_scat_source
C C 0.0033 0.0016 'International Tables Vol C Tables 4.2.6.8 and 6.1.1.4'
H H 0.0000 0.0000 'International Tables Vol C Tables 4.2.6.8 and 6.1.1.4'
N N 0.0061 0.0033 'International Tables Vol C Tables 4.2.6.8 and 6.1.1.4'
O O 0.0106 0.0060 'International Tables Vol C Tables 4.2.6.8 and 6.1.1.4'
Cu Cu 0.3201 1.2651 'International Tables Vol C Tables 4.2.6.8 and 6.1.1.4'

loop_
_geom_angle_atom_site_label_1
_geom_angle_atom_site_label_2
_geom_angle_atom_site_label_3
_geom_angle
_geom_angle_site_symmetry_1
_geom_angle_site_symmetry_3
O11 Cu1 O2 97.59(12) . .
O11 Cu1 O4 96.51(11) . 1_655
O2 Cu1 O4 159.39(12) . 1_655
O11 Cu1 O3 159.36(12) . 1_655
O2 Cu1 O3 98.39(11) . 1_655
O4 Cu1 O3 64.85(11) 1_655 1_655
O11 Cu1 O12 99.37(12) . 2_666
O2 Cu1 O12 103.52(11) . 2_666
O4 Cu1 O12 88.89(11) 1_655 2_666
O3 Cu1 O12 89.49(11) 1_655 2_666
O11 Cu1 C8 128.24(13) . 1_655
O2 Cu1 C8 129.91(12) . 1_655
O4 Cu1 C8 32.29(12) 1_655 1_655
O3 Cu1 C8 32.56(12) 1_655 1_655
O12 Cu1 C8 89.30(12) 2_666 1_655
O11 Cu2 O12 172.87(12) . .
O11 Cu2 O8 87.01(12) . 1_655
O12 Cu2 O8 91.61(11) . 1_655
O11 Cu2 O1 92.21(11) . .
O12 Cu2 O1 88.58(11) . .
O8 Cu2 O1 175.13(12) 1_655 .
O11 Cu2 N8 99.39(14) . 2_565
O12 Cu2 N8 87.67(12) . 2_565
O8 Cu2 N8 93.09(13) 1_655 2_565
O1 Cu2 N8 91.78(13) . 2_565
O12 Cu3 O9 99.41(11) . 1_655
O12 Cu3 O7 97.77(11) . .
O9 Cu3 O7 161.51(11) 1_655 .
O12 Cu3 O6 159.42(11) . .
O9 Cu3 O6 96.81(10) 1_655 .
O7 Cu3 O6 64.96(10) . .
O12 Cu3 C22 129.50(11) . .
O9 Cu3 C22 129.20(11) 1_655 .
O7 Cu3 C22 32.52(11) . .
O6 Cu3 C22 32.44(11) . .
C7 O1 Cu2 137.0(2) . .
C7 O2 Cu1 128.1(2) . .
C8 O3 Cu1 87.4(2) . 1_455
C8 O4 Cu1 88.9(2) . 1_455
C3 O5 C9 122.0(3) . .
C22 O6 Cu3 88.4(2) . .
C22 O7 Cu3 88.7(2) . .
C23 O8 Cu2 134.6(2) . 1_455
C23 O9 Cu3 128.2(2) . 1_455
C20 O10 C24 121.9(3) . .
Cu1 O11 Cu2 125.94(15) . .
Cu3 O12 Cu2 116.41(13) . .
Cu3 O12 Cu1 109.56(11) . 2_666
Cu2 O12 Cu1 111.59(11) . 2_666
C15 N1 N2 101.3(4) . .
N3 N2 N1 112.9(4) . .
N3 N2 N5 122.3(5) . .
N1 N2 N5 124.8(5) . .
N2 N3 N4 105.7(4) . .
C15 N4 N3 106.5(5) . .
N2 N5 H5A 108.6(16) . .
N2 N5 H5B 136.4(19) . .
H5A N5 H5B 91.1(17) . .
N7 N6 C30 102.7(3) . .
N6 N7 N8 111.7(3) . .
N6 N7 N10 124.1(4) . .
N8 N7 N10 124.1(4) . .
N7 N8 N9 107.6(3) . .
N7 N8 Cu2 127.5(3) . 2_565
N9 N8 Cu2 124.0(3) . 2_565
N8 N9 C30 105.0(3) . .
N7 N10 H10B 113(4) . .
N7 N10 H10A 119(4) . .
H10B N10 H10A 95(5) . .
C2 C1 C6 120.3(3) . .
C2 C1 C7 120.8(3) . .
C6 C1 C7 118.9(3) . .
C3 C2 C1 119.3(3) . .
C3 C2 H2 120.3 . .
C1 C2 H2 120.3 . .
O5 C3 C2 124.7(3) . .
O5 C3 C4 114.2(3) . .
C2 C3 C4 120.9(3) . .
C5 C4 C3 119.6(3) . .
C5 C4 H4 120.2 . .
C3 C4 H4 120.2 . .
C4 C5 C6 120.3(3) . .
C4 C5 C8 119.9(3) . .
C6 C5 C8 119.7(3) . .
C5 C6 C1 119.4(3) . .
C5 C6 H6 120.3 . .
C1 C6 H6 120.3 . .
O1 C7 O2 126.6(3) . .
O1 C7 C1 116.5(3) . .
O2 C7 C1 116.9(3) . .
O4 C8 O3 118.8(3) . .
O4 C8 C5 120.3(3) . .
O3 C8 C5 120.9(3) . .
O4 C8 Cu1 58.77(18) . 1_455
O3 C8 Cu1 59.99(18) . 1_455
C5 C8 Cu1 178.6(3) . 1_455
C14 C9 C10 120.9(4) . .
C14 C9 O5 115.0(3) . .
C10 C9 O5 124.0(3) . .
C9 C10 C11 119.3(4) . .
C9 C10 H10 120.4 . .
C11 C10 H10 120.4 . .
C10 C11 C12 121.0(4) . .
C10 C11 H11 119.5 . .
C12 C11 H11 119.5 . .
C13 C12 C11 118.4(4) . .
C13 C12 C15 119.3(4) . .
C11 C12 C15 122.3(4) . .
C14 C13 C12 121.0(4) . .
C14 C13 H13 119.5 . .
C12 C13 H13 119.5 . .
C9 C14 C13 119.5(4) . .
C9 C14 H14 120.3 . .
C13 C14 H14 120.3 . .
N4 C15 N1 113.5(4) . .
N4 C15 C12 122.7(4) . .
N1 C15 C12 123.8(4) . .
C17 C16 C21 120.6(3) . .
C17 C16 C22 120.0(3) . .
C21 C16 C22 119.3(3) . .
C16 C17 C18 119.6(3) . .
C16 C17 H17 120.2 . .
C18 C17 H17 120.2 . .
C19 C18 C17 120.5(3) . .
C19 C18 C23 120.9(3) . .
C17 C18 C23 118.6(3) . .
C20 C19 C18 118.8(3) . .
C20 C19 H19 120.6 . .
C18 C19 H19 120.6 . .
O10 C20 C19 124.3(3) . .
O10 C20 C21 114.3(3) . .
C19 C20 C21 121.3(3) . .
C16 C21 C20 119.3(3) . .
C16 C21 H21 120.4 . .
C20 C21 H21 120.4 . .
O6 C22 O7 117.9(3) . .
O6 C22 C16 121.3(3) . .
O7 C22 C16 120.7(3) . .
O6 C22 Cu3 59.14(17) . .
O7 C22 Cu3 58.77(17) . .
C16 C22 Cu3 178.5(3) . .
O8 C23 O9 126.7(3) . .
O8 C23 C18 115.6(3) . .
O9 C23 C18 117.7(3) . .
C25 C24 C29 121.6(3) . .
C25 C24 O10 122.9(4) . .
C29 C24 O10 115.3(3) . .
C24 C25 C26 119.4(4) . .
C24 C25 H25 120.3 . .
C26 C25 H25 120.3 . .
C27 C26 C25 119.5(4) . .
C27 C26 H26 120.2 . .
C25 C26 H26 120.2 . .
C28 C27 C26 119.8(3) . .
C28 C27 C30 118.5(3) . .
C26 C27 C30 121.7(4) . .
C29 C28 C27 120.2(4) . .
C29 C28 H28 119.9 . .
C27 C28 H28 119.9 . .
C24 C29 C28 119.4(4) . .
C24 C29 H29 120.3 . .
C28 C29 H29 120.3 . .
N6 C30 N9 113.1(3) . .
N6 C30 C27 121.3(3) . .
N9 C30 C27 125.6(4) . .
O1W O1W' O1W' 76(2) . 2_766

loop_
_geom_bond_atom_site_label_1
_geom_bond_atom_site_label_2
_geom_bond_distance
_geom_bond_site_symmetry_2
Cu1 O11 1.878(3) .
Cu1 O2 1.931(2) .
Cu1 O4 2.008(3) 1_655
Cu1 O3 2.035(3) 1_655
Cu1 O12 2.338(3) 2_666
Cu1 C8 2.348(3) 1_655
Cu2 O11 1.894(3) .
Cu2 O12 1.934(2) .
Cu2 O8 1.962(3) 1_655
Cu2 O1 1.973(3) .
Cu2 N8 2.361(4) 2_565
Cu3 O12 1.925(2) .
Cu3 O9 1.929(2) 1_655
Cu3 O7 2.013(2) .
Cu3 O6 2.021(3) .
Cu3 C22 2.353(3) .
O1 C7 1.252(4) .
O2 C7 1.261(4) .
O3 C8 1.265(4) .
O3 Cu1 2.035(3) 1_455
O4 C8 1.255(4) .
O4 Cu1 2.008(3) 1_455
O5 C3 1.380(4) .
O5 C9 1.384(5) .
O6 C22 1.263(4) .
O7 C22 1.265(4) .
O8 C23 1.252(4) .
O8 Cu2 1.962(3) 1_455
O9 C23 1.265(4) .
O9 Cu3 1.929(2) 1_455
O10 C20 1.374(4) .
O10 C24 1.401(4) .
O12 Cu1 2.338(3) 2_666
N1 C15 1.324(6) .
N1 N2 1.359(6) .
N2 N3 1.318(7) .
N2 N5 1.436(4) .
N3 N4 1.343(6) .
N4 C15 1.321(6) .
N5 H5A 1.022(19) .
N5 H5B 1.055(18) .
N6 N7 1.326(5) .
N6 C30 1.330(5) .
N7 N8 1.327(5) .
N7 N10 1.435(4) .
N8 N9 1.329(5) .
N8 Cu2 2.361(4) 2_565
N9 C30 1.331(5) .
N10 H10B 1.03(2) .
N10 H10A 1.02(2) .
C1 C2 1.392(5) .
C1 C6 1.398(5) .
C1 C7 1.506(5) .
C2 C3 1.383(5) .
C2 H2 0.9300 .
C3 C4 1.394(5) .
C4 C5 1.381(5) .
C4 H4 0.9300 .
C5 C6 1.397(5) .
C5 C8 1.491(5) .
C6 H6 0.9300 .
C8 Cu1 2.348(3) 1_455
C9 C14 1.374(5) .
C9 C10 1.378(6) .
C10 C11 1.383(6) .
C10 H10 0.9300 .
C11 C12 1.390(6) .
C11 H11 0.9300 .
C12 C13 1.385(6) .
C12 C15 1.466(6) .
C13 C14 1.385(6) .
C13 H13 0.9300 .
C14 H14 0.9300 .
C16 C17 1.381(5) .
C16 C21 1.391(5) .
C16 C22 1.501(4) .
C17 C18 1.404(4) .
C17 H17 0.9300 .
C18 C19 1.396(5) .
C18 C23 1.505(5) .
C19 C20 1.387(5) .
C19 H19 0.9300 .
C20 C21 1.392(5) .
C21 H21 0.9300 .
C24 C25 1.368(6) .
C24 C29 1.372(5) .
C25 C26 1.402(6) .
C25 H25 0.9300 .
C26 C27 1.388(5) .
C26 H26 0.9300 .
C27 C28 1.387(5) .
C27 C30 1.479(5) .
C28 C29 1.387(5) .
C28 H28 0.9300 .
C29 H29 0.9300 .
O1W O1W' 1.54(4) .
O1W' O1W' 1.79(12) 2_766

loop_
_geom_hbond_atom_site_label_D
_geom_hbond_atom_site_label_H
_geom_hbond_atom_site_label_A
_geom_hbond_distance_DH
_geom_hbond_distance_HA
_geom_hbond_distance_DA
_geom_hbond_angle_DHA
_geom_hbond_site_symmetry_A
N10 H10B O11 1.03(2) 2.39(4) 3.287(6) 145(5) 2_565
N10 H10A O3 1.02(2) 2.34(5) 3.095(6) 130(5) 1_544
N5 H5B O6 1.055(18) 2.56(5) 3.113(8) 112(3) 1_566
